data_4076813
loop_
_publ_author_name
'Ortmann, Dagmara A.'
'Webernd\"orfer, Birgit'
'Ilg, Kerstin'
'Laubender, Matthias'
'Werner, Helmut'

_publ_section_title
;
 Carbene Iridium(I) and Iridium(III) Complexes Containing the Metal Center
 in Different Stereochemical Environments&#x2020;
;
_journal_issue 12
_journal_name_full Organometallics
_journal_page_first 2369
_journal_paper_doi 10.1021/om020069a
_journal_volume 21
_journal_year 2002
_chemical_formula_sum 'C63 H65 B Cl F24 Ir P2'
_chemical_formula_weight 1578.55
_chemical_name_systematic
; 
 ? 
;
_space_group_IT_number 14
_symmetry_cell_setting monoclinic
_symmetry_Int_Tables_number 14
_symmetry_space_group_name_Hall '-P 2ybc'
_symmetry_space_group_name_H-M 'P 1 21/c 1'
_atom_sites_solution_hydrogens geom
_atom_sites_solution_primary direct
_atom_sites_solution_secondary difmap
_audit_creation_method SHELXL-97
_cell_angle_alpha 90.00
_cell_angle_beta 92.732(10)
_cell_angle_gamma 90.00
_cell_formula_units_Z 4
_cell_length_a 12.6422(10)
_cell_length_b 15.2941(10)
_cell_length_c 35.961(3)
_cell_measurement_reflns_used 5000
_cell_measurement_temperature 173(2)
_cell_measurement_theta_max 25.03
_cell_measurement_theta_min 2.34
_cell_volume 6945.2(9)
_computing_cell_refinement 'IPDS (Stoe)'
_computing_data_collection 'IPDS (Stoe)'
_computing_data_reduction IPDS
_computing_molecular_graphics 'ZORTEP (Zsolnai)'
_computing_publication_material 'SHELXL-97 (Sheldrick, 1997)'
_computing_structure_refinement 'SHELXL-97 (Sheldrick, 1997)'
_computing_structure_solution 'SHELXS-97 (Sheldrick, 1990)'
_diffrn_ambient_temperature 173(2)
_diffrn_measured_fraction_theta_full 0.996
_diffrn_measured_fraction_theta_max 0.996
_diffrn_radiation_monochromator graphite
_diffrn_radiation_source 'fine-focus sealed tube'
_diffrn_radiation_type MoK\a
_diffrn_radiation_wavelength 0.71073
_diffrn_reflns_av_R_equivalents 0.0591
_diffrn_reflns_av_sigmaI/netI 0.0635
_diffrn_reflns_limit_h_max 14
_diffrn_reflns_limit_h_min -15
_diffrn_reflns_limit_k_max 16
_diffrn_reflns_limit_k_min -18
_diffrn_reflns_limit_l_max 42
_diffrn_reflns_limit_l_min -42
_diffrn_reflns_number 34995
_diffrn_reflns_theta_full 25.03
_diffrn_reflns_theta_max 25.03
_diffrn_reflns_theta_min 2.34
_exptl_absorpt_coefficient_mu 2.108
_exptl_absorpt_correction_type none
_exptl_absorpt_process_details
;
 empirical absorption correction by psi-scans from XXX reflections 
 with chi-angles near 90 degrees
;
_exptl_crystal_colour red
_exptl_crystal_density_diffrn 1.510
_exptl_crystal_density_method 'not measured'
_exptl_crystal_description prism
_exptl_crystal_F_000 3152
_exptl_crystal_size_max 0.18
_exptl_crystal_size_mid 0.16
_exptl_crystal_size_min 0.15
_refine_diff_density_max 2.233
_refine_diff_density_min -1.598
_refine_diff_density_rms 0.128
_refine_ls_extinction_method none
_refine_ls_goodness_of_fit_ref 0.925
_refine_ls_hydrogen_treatment mixed
_refine_ls_matrix_type full
_refine_ls_number_parameters 986
_refine_ls_number_reflns 12231
_refine_ls_number_restraints 372
_refine_ls_restrained_S_all 0.942
_refine_ls_R_factor_all 0.0701
_refine_ls_R_factor_gt 0.0471
_refine_ls_shift/su_max 0.002
_refine_ls_shift/su_mean 0.000
_refine_ls_structure_factor_coef Fsqd
_refine_ls_weighting_details 'calc w=1/[\s^2^(Fo^2^)+(0.0833P)^2^+0.0000P] where P=(Fo^2^+2Fc^2^)/3'
_refine_ls_weighting_scheme calc
_refine_ls_wR_factor_gt 0.1152
_refine_ls_wR_factor_ref 0.1259
_reflns_number_gt 8581
_reflns_number_total 12231
_reflns_threshold_expression >2sigma(I)
_cod_data_source_file om020069a.cif
_cod_data_source_block da2ki
_cod_original_cell_volume 6945.1(9)
_cod_original_sg_symbol_H-M P21/c
_cod_database_code 4076813

loop_
_symmetry_equiv_pos_as_xyz
'x, y, z'
'-x, y+1/2, -z+1/2'
'-x, -y, -z'
'x, -y-1/2, z-1/2'

loop_
_atom_site_label
_atom_site_type_symbol
_atom_site_fract_x
_atom_site_fract_y
_atom_site_fract_z
_atom_site_U_iso_or_equiv
_atom_site_adp_type
_atom_site_occupancy
_atom_site_symmetry_multiplicity
_atom_site_calc_flag
_atom_site_refinement_flags
_atom_site_disorder_assembly
_atom_site_disorder_group
Ir1 Ir 0.140157(18) 0.238090(14) 0.853241(6) 0.03548(9) Uani 1 1 d . . .
P1 P -0.02439(11) 0.31272(10) 0.85943(4) 0.0350(3) Uani 1 1 d . . .
P2 P 0.28403(13) 0.15816(10) 0.82770(4) 0.0393(3) Uani 1 1 d . . .
Cl1 Cl 0.03580(15) 0.11234(12) 0.83843(7) 0.0681(5) Uani 1 1 d . . .
F1 F 0.239(4) 0.571(3) 0.6848(14) 0.075(11) Uani 0.26(5) 1 d PU A 1
F2 F 0.1788(15) 0.5340(12) 0.7311(5) 0.081(4) Uani 0.74(5) 1 d PU A 1
F3 F 0.3438(11) 0.4948(7) 0.7196(6) 0.071(4) Uani 0.74(5) 1 d PU A 1
F1^ F 0.2681(15) 0.5681(9) 0.6804(4) 0.077(3) Uani 0.74(5) 1 d PU A 2
F2^ F 0.174(4) 0.548(3) 0.7205(13) 0.068(10) Uani 0.26(5) 1 d PU A 2
F3^ F 0.312(3) 0.4808(19) 0.7347(11) 0.058(8) Uani 0.26(5) 1 d PU A 2
F4 F -0.1030(4) 0.3447(5) 0.6938(2) 0.084(2) Uani 0.857(14) 1 d PU B 1
F5 F -0.0453(5) 0.2134(5) 0.6959(2) 0.088(3) Uani 0.857(14) 1 d PU B 1
F6 F -0.0895(7) 0.2662(9) 0.6450(3) 0.099(3) Uani 0.857(14) 1 d PU B 1
F4^ F -0.073(3) 0.286(3) 0.7106(12) 0.084(13) Uani 0.143(14) 1 d PU B 2
F5^ F -0.096(3) 0.306(2) 0.6425(12) 0.044(9) Uani 0.143(14) 1 d PU B 2
F6^ F -0.051(4) 0.190(4) 0.668(2) 0.119(17) Uani 0.143(14) 1 d PU B 2
F7 F 0.4511(4) 0.5872(3) 0.53688(13) 0.0652(12) Uani 1 1 d U . .
F8 F 0.3275(4) 0.5744(3) 0.57521(14) 0.0724(13) Uani 1 1 d U . .
F9 F 0.3102(4) 0.5191(3) 0.52054(14) 0.0773(14) Uani 1 1 d U . .
F10 F 0.7261(15) 0.3609(16) 0.5372(7) 0.067(5) Uani 0.55(5) 1 d PU C 1
F11 F 0.7294(19) 0.2883(14) 0.5900(6) 0.053(4) Uani 0.55(5) 1 d PU C 1
F12 F 0.6650(11) 0.2329(14) 0.5370(5) 0.066(4) Uani 0.55(5) 1 d PU C 1
F10^ F 0.7346(15) 0.3846(14) 0.5491(7) 0.053(4) Uani 0.45(5) 1 d PU C 2
F11^ F 0.724(2) 0.2683(18) 0.5817(7) 0.050(5) Uani 0.45(5) 1 d PU C 2
F12^ F 0.6644(16) 0.266(2) 0.5260(8) 0.083(6) Uani 0.45(5) 1 d PU C 2
F13 F 0.3624(13) -0.0013(9) 0.4949(3) 0.095(4) Uani 0.585(18) 1 d PU D 1
F14 F 0.2680(9) -0.0849(7) 0.5246(5) 0.093(4) Uani 0.585(18) 1 d PU D 1
F15 F 0.4115(11) -0.0390(9) 0.5490(3) 0.091(4) Uani 0.585(18) 1 d PU D 1
F13^ F 0.2984(18) -0.0314(13) 0.4945(5) 0.093(6) Uani 0.415(18) 1 d PU D 2
F14^ F 0.3154(18) -0.0841(10) 0.5478(6) 0.095(6) Uani 0.415(18) 1 d PU D 2
F15^ F 0.4330(14) 0.0009(14) 0.5293(7) 0.109(6) Uani 0.415(18) 1 d PU D 2
F16 F 0.0082(4) 0.2388(4) 0.50302(15) 0.0829(15) Uani 1 1 d U . .
F17 F -0.0514(4) 0.2037(5) 0.55508(14) 0.0906(17) Uani 1 1 d U . .
F18 F -0.0408(4) 0.1088(3) 0.51210(14) 0.0748(13) Uani 1 1 d U . .
F19 F 0.4381(16) -0.0856(7) 0.6578(4) 0.078(5) Uani 0.52(3) 1 d PU E 1
F20 F 0.4728(15) -0.0681(11) 0.7219(5) 0.069(4) Uani 0.52(3) 1 d PU E 1
F21 F 0.3306(11) -0.0646(11) 0.6978(6) 0.079(5) Uani 0.52(3) 1 d PU E 1
F19^ F 0.381(2) -0.0787(9) 0.6672(5) 0.085(5) Uani 0.48(3) 1 d PU E 2
F20^ F 0.4991(13) -0.0820(10) 0.7087(5) 0.059(4) Uani 0.48(3) 1 d PU E 2
F21^ F 0.3152(11) -0.0412(10) 0.7154(6) 0.071(4) Uani 0.48(3) 1 d PU E 2
F22 F 0.5954(4) 0.3060(3) 0.73544(13) 0.0682(12) Uani 1 1 d U . .
F23 F 0.6729(5) 0.1838(3) 0.74632(16) 0.0943(18) Uani 1 1 d U . .
F24 F 0.6991(4) 0.2572(4) 0.69724(15) 0.0800(14) Uani 1 1 d U . .
B1 B 0.3236(5) 0.2455(4) 0.62013(17) 0.0344(13) Uani 1 1 d . . .
C1 C 0.2231(5) 0.3198(4) 0.88288(17) 0.0390(13) Uani 1 1 d . . .
C10 C -0.0155(5) 0.4187(4) 0.88326(17) 0.0454(15) Uani 1 1 d . . .
H10 H 0.0497 0.4474 0.8743 0.054 Uiso 1 1 calc R . .
C11 C -0.1269(5) 0.2424(5) 0.8799(2) 0.0590(19) Uani 1 1 d . . .
H11 H -0.1391 0.1931 0.8619 0.071 Uiso 1 1 calc R . .
C12 C -0.0838(5) 0.3413(5) 0.81304(19) 0.0476(15) Uani 1 1 d . . .
H12 H -0.1500 0.3746 0.8176 0.057 Uiso 1 1 calc R . .
C13 C -0.1064(6) 0.4841(5) 0.8748(2) 0.0581(19) Uani 1 1 d . . .
H13A H -0.1720 0.4611 0.8845 0.087 Uiso 1 1 calc R . .
H13B H -0.1159 0.4925 0.8479 0.087 Uiso 1 1 calc R . .
H13C H -0.0891 0.5403 0.8868 0.087 Uiso 1 1 calc R . .
C14 C 0.0029(6) 0.4095(5) 0.92512(19) 0.0551(18) Uani 1 1 d . . .
H14A H 0.0293 0.4650 0.9356 0.083 Uiso 1 1 calc R . .
H14B H 0.0552 0.3634 0.9305 0.083 Uiso 1 1 calc R . .
H14C H -0.0639 0.3943 0.9363 0.083 Uiso 1 1 calc R . .
C15 C -0.0896(7) 0.1999(7) 0.9166(3) 0.075(3) Uani 1 1 d . . .
H15A H -0.0739 0.2454 0.9352 0.112 Uiso 1 1 calc R . .
H15B H -0.0256 0.1654 0.9129 0.112 Uiso 1 1 calc R . .
H15C H -0.1455 0.1615 0.9253 0.112 Uiso 1 1 calc R . .
C16 C -0.2355(6) 0.2856(8) 0.8836(3) 0.088(3) Uani 1 1 d . . .
H16A H -0.2895 0.2403 0.8860 0.131 Uiso 1 1 calc R . .
H16B H -0.2529 0.3211 0.8615 0.131 Uiso 1 1 calc R . .
H16C H -0.2335 0.3230 0.9058 0.131 Uiso 1 1 calc R . .
C17 C -0.1172(8) 0.2638(6) 0.7882(2) 0.074(2) Uani 1 1 d . . .
H17A H -0.1544 0.2854 0.7655 0.111 Uiso 1 1 calc R . .
H17B H -0.1645 0.2255 0.8016 0.111 Uiso 1 1 calc R . .
H17C H -0.0543 0.2310 0.7816 0.111 Uiso 1 1 calc R . .
C18 C -0.0131(6) 0.4035(5) 0.7915(2) 0.0588(19) Uani 1 1 d . . .
H18A H 0.0446 0.3701 0.7810 0.088 Uiso 1 1 calc R . .
H18B H 0.0166 0.4483 0.8084 0.088 Uiso 1 1 calc R . .
H18C H -0.0555 0.4315 0.7713 0.088 Uiso 1 1 calc R . .
C20 C 0.4173(6) 0.2043(6) 0.8420(2) 0.063(2) Uani 1 1 d . . .
H20 H 0.4069 0.2685 0.8458 0.075 Uiso 1 1 calc R . .
C21 C 0.2781(7) 0.1677(6) 0.7759(2) 0.070(2) Uani 1 1 d . . .
H21 H 0.3433 0.1385 0.7672 0.084 Uiso 1 1 calc R . .
C22 C 0.2827(8) 0.0418(6) 0.8360(3) 0.076(2) Uani 1 1 d . . .
H22 H 0.2175 0.0204 0.8221 0.091 Uiso 1 1 calc R . .
C23 C 0.4585(7) 0.1676(7) 0.8793(3) 0.075(2) Uani 1 1 d . . .
H23A H 0.4817 0.1071 0.8760 0.113 Uiso 1 1 calc R . .
H23B H 0.4020 0.1691 0.8970 0.113 Uiso 1 1 calc R . .
H23C H 0.5184 0.2030 0.8889 0.113 Uiso 1 1 calc R . .
C24 C 0.5037(8) 0.1946(7) 0.8133(3) 0.087(3) Uani 1 1 d . . .
H24A H 0.5701 0.2201 0.8235 0.130 Uiso 1 1 calc R . .
H24B H 0.4813 0.2251 0.7903 0.130 Uiso 1 1 calc R . .
H24C H 0.5146 0.1325 0.8080 0.130 Uiso 1 1 calc R . .
C25 C 0.2824(9) 0.2635(7) 0.7622(3) 0.087(3) Uani 1 1 d . . .
H25A H 0.2937 0.2644 0.7355 0.130 Uiso 1 1 calc R . .
H25B H 0.3407 0.2941 0.7756 0.130 Uiso 1 1 calc R . .
H25C H 0.2153 0.2927 0.7670 0.130 Uiso 1 1 calc R . .
C26 C 0.1827(10) 0.1188(9) 0.7569(3) 0.112(4) Uani 1 1 d . . .
H26A H 0.1168 0.1403 0.7669 0.168 Uiso 1 1 calc R . .
H26B H 0.1897 0.0560 0.7617 0.168 Uiso 1 1 calc R . .
H26C H 0.1813 0.1293 0.7300 0.168 Uiso 1 1 calc R . .
C27 C 0.3740(10) -0.0102(7) 0.8196(4) 0.109(4) Uani 1 1 d . . .
H27A H 0.4411 0.0062 0.8325 0.164 Uiso 1 1 calc R . .
H27B H 0.3773 0.0032 0.7930 0.164 Uiso 1 1 calc R . .
H27C H 0.3616 -0.0729 0.8228 0.164 Uiso 1 1 calc R . .
C28 C 0.2682(8) 0.0148(6) 0.8764(3) 0.083(3) Uani 1 1 d . . .
H28A H 0.2440 -0.0460 0.8771 0.124 Uiso 1 1 calc R . .
H28B H 0.2154 0.0528 0.8873 0.124 Uiso 1 1 calc R . .
H28C H 0.3358 0.0204 0.8907 0.124 Uiso 1 1 calc R . .
C30 C 0.2438(5) 0.4129(4) 0.87558(17) 0.0365(12) Uani 1 1 d . . .
C31 C 0.2495(6) 0.4727(4) 0.90563(19) 0.0479(15) Uani 1 1 d . . .
H31 H 0.2485 0.4517 0.9305 0.058 Uiso 1 1 calc R . .
C32 C 0.2567(7) 0.5618(5) 0.8990(2) 0.062(2) Uani 1 1 d . . .
H32 H 0.2595 0.6016 0.9193 0.075 Uiso 1 1 calc R . .
C33 C 0.2596(7) 0.5931(5) 0.8632(2) 0.0606(19) Uani 1 1 d . . .
H33 H 0.2642 0.6542 0.8590 0.073 Uiso 1 1 calc R . .
C34 C 0.2560(6) 0.5356(5) 0.8334(2) 0.0547(17) Uani 1 1 d . . .
H34 H 0.2591 0.5573 0.8087 0.066 Uiso 1 1 calc R . .
C35 C 0.2478(5) 0.4465(4) 0.83956(18) 0.0404(14) Uani 1 1 d . . .
H35 H 0.2449 0.4076 0.8189 0.049 Uiso 1 1 calc R . .
C40 C 0.2666(5) 0.2861(4) 0.91907(17) 0.0404(13) Uani 1 1 d . . .
C41 C 0.3638(6) 0.3151(5) 0.9349(2) 0.0532(17) Uani 1 1 d . . .
H41 H 0.4025 0.3587 0.9225 0.064 Uiso 1 1 calc R . .
C42 C 0.4041(7) 0.2810(6) 0.9683(2) 0.065(2) Uani 1 1 d . . .
H42 H 0.4700 0.3015 0.9787 0.078 Uiso 1 1 calc R . .
C43 C 0.3500(7) 0.2181(6) 0.9864(2) 0.067(2) Uani 1 1 d . . .
H43 H 0.3781 0.1953 1.0094 0.080 Uiso 1 1 calc R . .
C44 C 0.2535(7) 0.1871(5) 0.9712(2) 0.064(2) Uani 1 1 d . . .
H44 H 0.2161 0.1429 0.9837 0.077 Uiso 1 1 calc R . .
C45 C 0.2127(5) 0.2210(5) 0.93786(18) 0.0469(15) Uani 1 1 d . . .
H45 H 0.1470 0.1998 0.9276 0.056 Uiso 1 1 calc R . .
C51 C 0.3176(5) 0.1132(4) 0.57225(17) 0.0396(13) Uani 1 1 d . . .
H51 H 0.3863 0.0980 0.5820 0.047 Uiso 1 1 calc R . .
C52 C 0.2716(5) 0.0632(4) 0.54329(17) 0.0424(14) Uani 1 1 d . D .
C53 C 0.1706(5) 0.0821(4) 0.52878(17) 0.0448(15) Uani 1 1 d . . .
H53 H 0.1383 0.0473 0.5095 0.054 Uiso 1 1 calc R . .
C54 C 0.1180(5) 0.1532(4) 0.54318(16) 0.0413(14) Uani 1 1 d . . .
C55 C 0.1670(5) 0.2039(4) 0.57115(16) 0.0384(13) Uani 1 1 d . . .
H55 H 0.1307 0.2541 0.5795 0.046 Uiso 1 1 calc R . .
C50 C 0.2658(5) 0.1852(4) 0.58746(15) 0.0351(12) Uani 1 1 d . . .
C56 C 0.3285(6) -0.0126(5) 0.5281(2) 0.0553(18) Uani 1 1 d . . .
C57 C 0.0096(6) 0.1759(5) 0.52873(19) 0.0517(17) Uani 1 1 d . . .
C63 C 0.5275(5) 0.4229(4) 0.55450(17) 0.0409(14) Uani 1 1 d . . .
H63 H 0.5708 0.4602 0.5406 0.049 Uiso 1 1 calc R . .
C64 C 0.5634(5) 0.3424(4) 0.56644(16) 0.0383(13) Uani 1 1 d . C .
C65 C 0.5017(5) 0.2890(4) 0.58780(16) 0.0375(13) Uani 1 1 d . . .
H65 H 0.5297 0.2345 0.5962 0.045 Uiso 1 1 calc R . .
C60 C 0.3994(5) 0.3129(4) 0.59737(15) 0.0349(12) Uani 1 1 d . . .
C61 C 0.3633(5) 0.3932(4) 0.58427(16) 0.0359(12) Uani 1 1 d . . .
H61 H 0.2937 0.4111 0.5897 0.043 Uiso 1 1 calc R . .
C62 C 0.4248(5) 0.4486(4) 0.56343(16) 0.0372(13) Uani 1 1 d . . .
C66 C 0.3798(6) 0.5317(4) 0.54964(19) 0.0479(16) Uani 1 1 d . . .
C67 C 0.6699(6) 0.3113(5) 0.5569(2) 0.0557(18) Uani 1 1 d . . .
C74 C 0.2038(5) 0.4229(4) 0.68598(17) 0.0417(14) Uani 1 1 d . A .
C73 C 0.1012(5) 0.3961(5) 0.69018(18) 0.0482(16) Uani 1 1 d . . .
H73 H 0.0537 0.4299 0.7040 0.058 Uiso 1 1 calc R . .
C72 C 0.0697(5) 0.3182(5) 0.67356(18) 0.0488(16) Uani 1 1 d . B .
C71 C 0.1382(5) 0.2701(4) 0.65206(17) 0.0429(14) Uani 1 1 d . . .
H71 H 0.1149 0.2158 0.6418 0.051 Uiso 1 1 calc R . .
C70 C 0.2405(5) 0.3000(4) 0.64528(15) 0.0346(12) Uani 1 1 d . . .
C75 C 0.2708(5) 0.3772(4) 0.66337(16) 0.0371(13) Uani 1 1 d . . .
H75 H 0.3399 0.3995 0.6601 0.044 Uiso 1 1 calc R . .
C76 C -0.0417(6) 0.2864(7) 0.6766(2) 0.066(2) Uani 1 1 d . . .
C77 C 0.2427(6) 0.5034(5) 0.7048(2) 0.0540(17) Uani 1 1 d . . .
C80 C 0.3951(5) 0.1888(4) 0.65065(16) 0.0364(13) Uani 1 1 d . . .
C81 C 0.3762(5) 0.1021(4) 0.65947(18) 0.0439(15) Uani 1 1 d . . .
H81 H 0.3203 0.0721 0.6463 0.053 Uiso 1 1 calc R . .
C82 C 0.4358(5) 0.0575(4) 0.68685(19) 0.0473(16) Uani 1 1 d . E .
C83 C 0.5147(5) 0.0987(4) 0.70791(18) 0.0426(14) Uani 1 1 d . . .
H83 H 0.5537 0.0686 0.7272 0.051 Uiso 1 1 calc R . .
C84 C 0.5355(5) 0.1856(4) 0.70008(16) 0.0376(13) Uani 1 1 d . . .
C85 C 0.4778(4) 0.2286(4) 0.67219(16) 0.0352(12) Uani 1 1 d . . .
H85 H 0.4946 0.2879 0.6673 0.042 Uiso 1 1 calc R . .
C86 C 0.4152(8) -0.0370(6) 0.6935(3) 0.083(3) Uani 1 1 d . . .
C87 C 0.6235(5) 0.2316(4) 0.72069(18) 0.0446(14) Uani 1 1 d . . .
H100 H 0.164(6) 0.304(5) 0.827(2) 0.067 Uiso 1 1 d . . .

loop_
_atom_site_aniso_label
_atom_site_aniso_U_11
_atom_site_aniso_U_22
_atom_site_aniso_U_33
_atom_site_aniso_U_23
_atom_site_aniso_U_13
_atom_site_aniso_U_12
Ir1 0.03488(13) 0.03011(13) 0.04057(13) 0.00012(10) -0.00741(8) 0.00085(10)
P1 0.0264(7) 0.0396(8) 0.0382(8) 0.0033(6) -0.0053(6) 0.0071(6)
P2 0.0384(8) 0.0356(8) 0.0433(8) -0.0079(6) -0.0032(7) 0.0139(6)
Cl1 0.0537(10) 0.0399(9) 0.1084(16) -0.0132(10) -0.0193(10) -0.0121(8)
F1 0.072(14) 0.069(13) 0.083(14) 0.001(9) -0.001(9) 0.002(9)
F2 0.101(6) 0.079(7) 0.065(6) -0.032(5) 0.024(5) -0.008(5)
F3 0.062(5) 0.060(4) 0.086(8) -0.026(4) -0.028(5) -0.001(4)
F1^ 0.091(7) 0.048(5) 0.092(6) -0.013(4) 0.022(5) -0.022(5)
F2^ 0.072(12) 0.061(11) 0.072(14) -0.003(9) 0.002(9) 0.002(8)
F3^ 0.058(11) 0.057(10) 0.058(11) -0.015(7) -0.019(8) 0.008(7)
F4 0.043(3) 0.100(5) 0.109(5) -0.013(4) 0.019(3) -0.003(3)
F5 0.062(3) 0.090(5) 0.114(6) 0.019(4) 0.017(3) -0.027(3)
F6 0.060(4) 0.146(8) 0.089(5) -0.008(6) -0.007(3) -0.040(5)
F4^ 0.083(15) 0.089(16) 0.080(15) -0.006(9) 0.017(9) -0.009(10)
F5^ 0.031(11) 0.047(12) 0.052(12) 0.002(9) -0.017(8) -0.009(9)
F6^ 0.108(19) 0.123(19) 0.125(19) -0.006(10) 0.011(10) -0.009(10)
F7 0.070(3) 0.045(2) 0.081(3) 0.020(2) 0.013(2) -0.007(2)
F8 0.085(3) 0.055(3) 0.078(3) 0.013(2) 0.020(3) 0.023(2)
F9 0.080(3) 0.069(3) 0.079(3) 0.026(2) -0.034(3) -0.001(2)
F10 0.055(6) 0.071(8) 0.077(8) 0.026(6) 0.025(6) 0.009(6)
F11 0.048(5) 0.052(7) 0.059(7) 0.001(5) -0.006(5) 0.011(5)
F12 0.065(5) 0.066(8) 0.067(7) -0.009(5) 0.012(5) 0.014(5)
F10^ 0.045(6) 0.055(7) 0.061(8) 0.008(6) 0.007(5) -0.004(5)
F11^ 0.043(6) 0.055(9) 0.054(8) 0.010(7) 0.002(6) 0.013(6)
F12^ 0.081(7) 0.090(10) 0.079(9) -0.020(8) 0.017(6) 0.016(7)
F13 0.118(8) 0.100(7) 0.073(6) 0.005(5) 0.045(6) 0.039(6)
F14 0.079(6) 0.060(5) 0.140(9) -0.036(6) 0.010(6) -0.007(4)
F15 0.105(7) 0.085(7) 0.079(6) -0.031(5) -0.032(5) 0.051(6)
F13^ 0.112(10) 0.099(9) 0.065(7) -0.038(6) -0.012(7) 0.025(7)
F14^ 0.121(10) 0.067(7) 0.097(9) 0.015(6) 0.024(8) 0.022(7)
F15^ 0.093(9) 0.104(9) 0.133(11) -0.031(8) 0.028(8) 0.013(7)
F16 0.071(3) 0.082(3) 0.092(3) 0.026(3) -0.030(3) 0.002(2)
F17 0.049(2) 0.152(5) 0.069(3) -0.034(3) -0.011(2) 0.015(3)
F18 0.060(3) 0.082(3) 0.079(3) -0.013(2) -0.031(2) -0.012(2)
F19 0.093(8) 0.037(5) 0.103(8) 0.009(5) -0.012(6) -0.011(5)
F20 0.079(8) 0.050(6) 0.073(8) 0.025(6) -0.023(6) -0.013(5)
F21 0.071(7) 0.073(7) 0.092(9) 0.023(6) -0.003(6) -0.035(5)
F19^ 0.109(10) 0.050(6) 0.094(8) -0.006(5) -0.012(7) -0.014(6)
F20^ 0.061(7) 0.044(6) 0.072(8) 0.020(5) -0.015(5) -0.005(5)
F21^ 0.078(7) 0.057(6) 0.080(8) 0.021(5) 0.015(6) -0.018(5)
F22 0.072(3) 0.057(3) 0.075(3) -0.024(2) -0.011(2) -0.003(2)
F23 0.101(4) 0.067(3) 0.107(4) 0.018(3) -0.071(3) -0.013(3)
F24 0.052(2) 0.104(4) 0.084(3) -0.024(3) 0.006(2) -0.030(2)
B1 0.034(3) 0.034(3) 0.034(3) 0.001(3) -0.005(2) -0.008(3)
C1 0.035(3) 0.039(3) 0.043(3) 0.010(3) 0.006(3) 0.011(2)
C10 0.046(4) 0.048(4) 0.041(3) 0.001(3) -0.003(3) 0.014(3)
C11 0.036(3) 0.066(5) 0.074(5) 0.017(4) -0.008(3) 0.002(3)
C12 0.042(3) 0.052(4) 0.048(4) -0.001(3) -0.015(3) 0.005(3)
C13 0.055(4) 0.061(5) 0.057(4) -0.001(3) -0.003(3) 0.029(4)
C14 0.055(4) 0.067(5) 0.044(4) -0.007(3) 0.002(3) 0.016(4)
C15 0.056(5) 0.084(6) 0.083(6) 0.034(5) -0.010(4) -0.021(4)
C16 0.040(4) 0.108(8) 0.116(8) 0.034(6) 0.010(5) 0.001(4)
C17 0.083(6) 0.070(5) 0.065(5) 0.002(4) -0.039(4) -0.012(5)
C18 0.056(4) 0.070(5) 0.050(4) 0.010(4) -0.004(3) 0.009(4)
C20 0.055(4) 0.067(5) 0.067(5) -0.013(4) 0.006(4) 0.014(4)
C21 0.069(5) 0.084(6) 0.057(5) -0.012(4) 0.001(4) 0.022(5)
C22 0.073(6) 0.050(5) 0.104(7) -0.014(5) -0.010(5) 0.012(4)
C23 0.053(5) 0.092(7) 0.079(6) -0.012(5) -0.009(4) 0.012(4)
C24 0.074(6) 0.093(7) 0.095(7) -0.007(6) 0.024(5) 0.020(5)
C25 0.114(8) 0.088(7) 0.058(5) 0.009(5) 0.017(5) 0.038(6)
C26 0.118(9) 0.146(11) 0.069(6) -0.045(7) -0.029(6) 0.020(8)
C27 0.111(8) 0.063(6) 0.153(11) -0.034(7) -0.006(8) 0.038(6)
C28 0.084(6) 0.050(5) 0.114(8) 0.023(5) -0.006(6) 0.008(4)
C30 0.035(3) 0.032(3) 0.042(3) -0.001(2) -0.004(2) 0.004(2)
C31 0.058(4) 0.036(3) 0.049(4) 0.000(3) -0.009(3) -0.006(3)
C32 0.083(6) 0.039(4) 0.064(5) -0.010(3) -0.004(4) -0.005(4)
C33 0.080(5) 0.033(4) 0.069(5) 0.006(3) -0.001(4) -0.002(3)
C34 0.063(4) 0.048(4) 0.054(4) 0.012(3) 0.003(3) -0.009(3)
C35 0.042(3) 0.037(3) 0.043(3) -0.001(3) 0.000(3) -0.006(3)
C40 0.042(3) 0.037(3) 0.042(3) 0.002(3) -0.007(3) 0.003(3)
C41 0.051(4) 0.053(4) 0.054(4) 0.004(3) -0.014(3) -0.004(3)
C42 0.062(5) 0.070(5) 0.061(4) 0.002(4) -0.028(4) -0.003(4)
C43 0.075(5) 0.068(5) 0.056(4) 0.016(4) -0.017(4) 0.018(4)
C44 0.067(5) 0.062(5) 0.064(5) 0.027(4) 0.003(4) 0.010(4)
C45 0.043(3) 0.051(4) 0.046(3) 0.009(3) -0.007(3) 0.004(3)
C51 0.039(3) 0.039(3) 0.040(3) 0.005(3) -0.005(3) -0.001(3)
C52 0.047(4) 0.039(3) 0.041(3) -0.001(3) 0.005(3) -0.005(3)
C53 0.053(4) 0.048(4) 0.034(3) -0.006(3) -0.002(3) -0.010(3)
C54 0.044(3) 0.046(4) 0.032(3) 0.001(3) -0.005(3) -0.008(3)
C55 0.040(3) 0.038(3) 0.037(3) 0.001(2) -0.004(3) -0.005(3)
C50 0.043(3) 0.030(3) 0.032(3) 0.004(2) -0.001(2) -0.008(2)
C56 0.059(4) 0.055(4) 0.052(4) -0.009(3) 0.006(4) -0.004(3)
C57 0.047(4) 0.064(5) 0.042(4) -0.012(3) -0.012(3) -0.008(3)
C63 0.042(3) 0.042(3) 0.038(3) 0.004(3) -0.003(3) -0.005(3)
C64 0.040(3) 0.038(3) 0.036(3) 0.005(2) -0.003(3) -0.003(3)
C65 0.040(3) 0.035(3) 0.037(3) 0.001(2) -0.002(2) -0.002(2)
C60 0.042(3) 0.034(3) 0.027(3) 0.001(2) -0.005(2) -0.004(2)
C61 0.035(3) 0.035(3) 0.036(3) 0.001(2) -0.006(2) -0.003(2)
C62 0.043(3) 0.035(3) 0.034(3) 0.004(2) -0.003(2) -0.006(3)
C66 0.053(4) 0.042(4) 0.049(4) 0.008(3) -0.001(3) -0.003(3)
C67 0.047(4) 0.060(5) 0.061(4) 0.013(4) 0.011(3) 0.004(3)
C74 0.043(3) 0.045(4) 0.036(3) -0.001(3) -0.006(3) 0.001(3)
C73 0.041(4) 0.062(4) 0.041(3) -0.008(3) -0.004(3) 0.000(3)
C72 0.036(3) 0.072(5) 0.039(3) 0.000(3) -0.003(3) -0.011(3)
C71 0.041(3) 0.050(4) 0.037(3) 0.000(3) -0.006(3) -0.012(3)
C70 0.036(3) 0.034(3) 0.033(3) 0.006(2) -0.005(2) -0.002(2)
C75 0.037(3) 0.040(3) 0.033(3) 0.002(2) -0.007(2) -0.004(2)
C76 0.047(4) 0.098(7) 0.055(4) -0.016(4) 0.005(4) -0.022(4)
C77 0.051(4) 0.054(4) 0.056(4) -0.017(4) -0.008(3) 0.007(3)
C80 0.034(3) 0.036(3) 0.038(3) 0.003(2) -0.004(2) -0.007(2)
C81 0.042(3) 0.042(3) 0.046(3) 0.011(3) -0.018(3) -0.013(3)
C82 0.046(4) 0.038(3) 0.056(4) 0.014(3) -0.012(3) -0.014(3)
C83 0.039(3) 0.042(3) 0.045(3) 0.006(3) -0.010(3) -0.005(3)
C84 0.033(3) 0.043(3) 0.036(3) -0.007(2) -0.003(2) -0.003(2)
C85 0.035(3) 0.032(3) 0.039(3) 0.003(2) -0.005(2) -0.003(2)
C86 0.085(6) 0.058(5) 0.101(7) 0.038(5) -0.051(6) -0.036(5)
C87 0.042(3) 0.043(3) 0.047(3) -0.007(3) -0.014(3) 0.006(3)

loop_
_atom_type_symbol
_atom_type_description
_atom_type_scat_dispersion_real
_atom_type_scat_dispersion_imag
_atom_type_scat_source
C C 0.0033 0.0016 'International Tables Vol C Tables 4.2.6.8 and 6.1.1.4'
H H 0.0000 0.0000 'International Tables Vol C Tables 4.2.6.8 and 6.1.1.4'
Cl Cl 0.1484 0.1585 'International Tables Vol C Tables 4.2.6.8 and 6.1.1.4'
B B 0.0013 0.0007 'International Tables Vol C Tables 4.2.6.8 and 6.1.1.4'
F F 0.0171 0.0103 'International Tables Vol C Tables 4.2.6.8 and 6.1.1.4'
P P 0.1023 0.0942 'International Tables Vol C Tables 4.2.6.8 and 6.1.1.4'
Ir Ir -1.4442 7.9887 'International Tables Vol C Tables 4.2.6.8 and 6.1.1.4'

loop_
_geom_angle_atom_site_label_1
_geom_angle_atom_site_label_2
_geom_angle_atom_site_label_3
_geom_angle
C1 Ir1 Cl1 158.84(18)
C1 Ir1 P1 95.30(17)
Cl1 Ir1 P1 86.05(6)
C1 Ir1 P2 98.01(17)
Cl1 Ir1 P2 85.70(7)
P1 Ir1 P2 162.37(6)
C1 Ir1 H100 77(3)
Cl1 Ir1 H100 124(3)
P1 Ir1 H100 86(3)
P2 Ir1 H100 85(3)
C10 P1 C12 103.0(3)
C10 P1 C11 110.7(4)
C12 P1 C11 103.5(3)
C10 P1 Ir1 115.5(2)
C12 P1 Ir1 110.3(2)
C11 P1 Ir1 112.7(2)
C22 P2 C21 104.0(4)
C22 P2 C20 109.9(4)
C21 P2 C20 103.8(4)
C22 P2 Ir1 115.1(3)
C21 P2 Ir1 110.2(3)
C20 P2 Ir1 112.9(2)
C80 B1 C50 113.3(5)
C80 B1 C70 104.3(4)
C50 B1 C70 113.9(5)
C80 B1 C60 110.4(5)
C50 B1 C60 104.2(4)
C70 B1 C60 110.9(5)
C30 C1 C40 115.6(6)
C30 C1 Ir1 128.8(5)
C40 C1 Ir1 115.5(4)
C14 C10 C13 109.4(5)
C14 C10 P1 112.6(5)
C13 C10 P1 116.9(5)
C14 C10 H10 105.7
C13 C10 H10 105.7
P1 C10 H10 105.7
C15 C11 C16 110.4(7)
C15 C11 P1 113.3(5)
C16 C11 P1 115.4(6)
C15 C11 H11 105.6
C16 C11 H11 105.6
P1 C11 H11 105.6
C17 C12 C18 109.5(7)
C17 C12 P1 115.6(5)
C18 C12 P1 112.4(5)
C17 C12 H12 106.2
C18 C12 H12 106.2
P1 C12 H12 106.2
C10 C13 H13A 109.5
C10 C13 H13B 109.5
H13A C13 H13B 109.5
C10 C13 H13C 109.5
H13A C13 H13C 109.5
H13B C13 H13C 109.5
C10 C14 H14A 109.5
C10 C14 H14B 109.5
H14A C14 H14B 109.5
C10 C14 H14C 109.5
H14A C14 H14C 109.5
H14B C14 H14C 109.5
C11 C15 H15A 109.5
C11 C15 H15B 109.5
H15A C15 H15B 109.5
C11 C15 H15C 109.5
H15A C15 H15C 109.5
H15B C15 H15C 109.5
C11 C16 H16A 109.5
C11 C16 H16B 109.5
H16A C16 H16B 109.5
C11 C16 H16C 109.5
H16A C16 H16C 109.5
H16B C16 H16C 109.5
C12 C17 H17A 109.5
C12 C17 H17B 109.5
H17A C17 H17B 109.5
C12 C17 H17C 109.5
H17A C17 H17C 109.5
H17B C17 H17C 109.5
C12 C18 H18A 109.5
C12 C18 H18B 109.5
H18A C18 H18B 109.5
C12 C18 H18C 109.5
H18A C18 H18C 109.5
H18B C18 H18C 109.5
C23 C20 C24 109.2(7)
C23 C20 P2 111.6(6)
C24 C20 P2 115.8(6)
C23 C20 H20 106.6
C24 C20 H20 106.6
P2 C20 H20 106.6
C25 C21 C26 110.8(9)
C25 C21 P2 113.0(6)
C26 C21 P2 113.3(7)
C25 C21 H21 106.4
C26 C21 H21 106.4
P2 C21 H21 106.4
C28 C22 C27 110.5(9)
C28 C22 P2 115.2(6)
C27 C22 P2 115.6(8)
C28 C22 H22 104.7
C27 C22 H22 104.7
P2 C22 H22 104.7
C20 C23 H23A 109.5
C20 C23 H23B 109.5
H23A C23 H23B 109.5
C20 C23 H23C 109.5
H23A C23 H23C 109.5
H23B C23 H23C 109.5
C20 C24 H24A 109.5
C20 C24 H24B 109.5
H24A C24 H24B 109.5
C20 C24 H24C 109.5
H24A C24 H24C 109.5
H24B C24 H24C 109.5
C21 C25 H25A 109.5
C21 C25 H25B 109.5
H25A C25 H25B 109.5
C21 C25 H25C 109.5
H25A C25 H25C 109.5
H25B C25 H25C 109.5
C21 C26 H26A 109.5
C21 C26 H26B 109.5
H26A C26 H26B 109.5
C21 C26 H26C 109.5
H26A C26 H26C 109.5
H26B C26 H26C 109.5
C22 C27 H27A 109.5
C22 C27 H27B 109.5
H27A C27 H27B 109.5
C22 C27 H27C 109.5
H27A C27 H27C 109.5
H27B C27 H27C 109.5
C22 C28 H28A 109.5
C22 C28 H28B 109.5
H28A C28 H28B 109.5
C22 C28 H28C 109.5
H28A C28 H28C 109.5
H28B C28 H28C 109.5
C35 C30 C31 117.9(6)
C35 C30 C1 122.4(5)
C31 C30 C1 119.5(5)
C32 C31 C30 120.3(6)
C32 C31 H31 119.8
C30 C31 H31 119.8
C33 C32 C31 120.5(7)
C33 C32 H32 119.8
C31 C32 H32 119.8
C32 C33 C34 120.2(7)
C32 C33 H33 119.9
C34 C33 H33 119.9
C35 C34 C33 119.9(7)
C35 C34 H34 120.0
C33 C34 H34 120.0
C34 C35 C30 121.2(6)
C34 C35 H35 119.4
C30 C35 H35 119.4
C45 C40 C41 117.8(6)
C45 C40 C1 120.2(6)
C41 C40 C1 121.9(6)
C42 C41 C40 120.8(7)
C42 C41 H41 119.6
C40 C41 H41 119.6
C43 C42 C41 120.5(8)
C43 C42 H42 119.7
C41 C42 H42 119.7
C42 C43 C44 120.1(7)
C42 C43 H43 119.9
C44 C43 H43 119.9
C45 C44 C43 119.6(7)
C45 C44 H44 120.2
C43 C44 H44 120.2
C44 C45 C40 121.1(7)
C44 C45 H45 119.5
C40 C45 H45 119.5
C52 C51 C50 122.2(6)
C52 C51 H51 118.9
C50 C51 H51 118.9
C53 C52 C51 120.7(6)
C53 C52 C56 118.6(6)
C51 C52 C56 120.7(6)
C52 C53 C54 118.2(6)
C52 C53 H53 120.9
C54 C53 H53 120.9
C53 C54 C55 120.0(6)
C53 C54 C57 120.3(6)
C55 C54 C57 119.7(6)
C50 C55 C54 123.6(6)
C50 C55 H55 118.2
C54 C55 H55 118.2
C55 C50 C51 115.1(5)
C55 C50 B1 123.4(5)
C51 C50 B1 121.3(5)
F13^ C56 F13 42.2(9)
F13^ C56 F14^ 106.4(14)
F13 C56 F14^ 131.3(10)
F13^ C56 F15 131.1(10)
F13 C56 F15 105.9(10)
F14^ C56 F15 63.8(11)
F13^ C56 F15^ 108.3(14)
F13 C56 F15^ 68.9(11)
F14^ C56 F15^ 105.1(15)
F15 C56 F15^ 43.3(10)
F13^ C56 F14 65.6(11)
F13 C56 F14 103.5(10)
F14^ C56 F14 44.3(9)
F15 C56 F14 103.6(10)
F15^ C56 F14 133.3(11)
F13^ C56 C52 113.2(10)
F13 C56 C52 114.9(8)
F14^ C56 C52 112.1(9)
F15 C56 C52 114.6(7)
F15^ C56 C52 111.3(10)
F14 C56 C52 113.2(7)
F17 C57 F16 106.0(7)
F17 C57 F18 106.6(6)
F16 C57 F18 104.7(6)
F17 C57 C54 112.7(6)
F16 C57 C54 113.2(6)
F18 C57 C54 113.0(6)
C64 C63 C62 118.3(5)
C64 C63 H63 120.9
C62 C63 H63 120.9
C63 C64 C65 121.0(6)
C63 C64 C67 120.3(6)
C65 C64 C67 118.7(6)
C64 C65 C60 122.2(6)
C64 C65 H65 118.9
C60 C65 H65 118.9
C61 C60 C65 116.1(5)
C61 C60 B1 122.2(5)
C65 C60 B1 121.6(5)
C60 C61 C62 122.6(6)
C60 C61 H61 118.7
C62 C61 H61 118.7
C61 C62 C63 119.9(6)
C61 C62 C66 119.4(6)
C63 C62 C66 120.7(5)
F8 C66 F7 106.9(6)
F8 C66 F9 106.2(6)
F7 C66 F9 104.5(5)
F8 C66 C62 112.9(5)
F7 C66 C62 114.2(6)
F9 C66 C62 111.5(6)
F10 C67 F11^ 113.7(15)
F10 C67 F12^ 81.4(11)
F11^ C67 F12^ 109.0(14)
F10 C67 F12 103.7(11)
F11^ C67 F12 85.7(12)
F12^ C67 F12 27.2(11)
F10 C67 F11 109.0(15)
F11^ C67 F11 17.3(14)
F12^ C67 F11 125.7(14)
F12 C67 F11 103.0(10)
F10 C67 F10^ 23.5(10)
F11^ C67 F10^ 104.5(15)
F12^ C67 F10^ 105.0(12)
F12 C67 F10^ 126.0(10)
F11 C67 F10^ 94.2(12)
F10 C67 C64 118.3(9)
F11^ C67 C64 117.4(13)
F12^ C67 C64 110.7(11)
F12 C67 C64 112.0(8)
F11 C67 C64 109.6(11)
F10^ C67 C64 109.3(11)
C73 C74 C75 121.2(6)
C73 C74 C77 119.5(6)
C75 C74 C77 119.2(6)
C74 C73 C72 117.6(6)
C74 C73 H73 121.2
C72 C73 H73 121.2
C73 C72 C71 121.3(6)
C73 C72 C76 120.0(7)
C71 C72 C76 118.6(7)
C72 C71 C70 121.6(6)
C72 C71 H71 119.2
C70 C71 H71 119.2
C75 C70 C71 115.5(5)
C75 C70 B1 121.2(5)
C71 C70 B1 123.2(5)
C74 C75 C70 122.5(6)
C74 C75 H75 118.7
C70 C75 H75 118.7
F6 C76 F4^ 132(2)
F6 C76 F5 103.5(9)
F4^ C76 F5 59(2)
F6 C76 F4 107.7(9)
F4^ C76 F4 51(2)
F5 C76 F4 106.5(7)
F6 C76 F5^ 26.1(14)
F4^ C76 F5^ 131(3)
F5 C76 F5^ 127.8(17)
F4 C76 F5^ 89.6(18)
F6 C76 C72 114.4(7)
F4^ C76 C72 113(2)
F5 C76 C72 111.7(8)
F4 C76 C72 112.4(7)
F5^ C76 C72 106.6(18)
F6 C76 F6^ 64(3)
F4^ C76 F6^ 99(3)
F5 C76 F6^ 43(3)
F4 C76 F6^ 134(2)
F5^ C76 F6^ 90(3)
C72 C76 F6^ 112(2)
F1 C77 F2^ 79(4)
F1 C77 F2 96(3)
F2^ C77 F2 19(2)
F1 C77 F3 108(3)
F2^ C77 F3 122(2)
F2 C77 F3 109.9(10)
F1 C77 F1^ 17(2)
F2^ C77 F1^ 95(2)
F2 C77 F1^ 111.2(15)
F3 C77 F1^ 94.4(16)
F1 C77 F3^ 130(3)
F2^ C77 F3^ 102(2)
F2 C77 F3^ 85.7(14)
F3 C77 F3^ 30.2(12)
F1^ C77 F3^ 121(2)
F1 C77 C74 115(2)
F2^ C77 C74 116(2)
F2 C77 C74 114.3(9)
F3 C77 C74 112.6(7)
F1^ C77 C74 112.9(8)
F3^ C77 C74 109.3(12)
C81 C80 C85 114.8(6)
C81 C80 B1 124.3(5)
C85 C80 B1 120.7(5)
C80 C81 C82 122.5(6)
C80 C81 H81 118.7
C82 C81 H81 118.7
C83 C82 C81 121.3(6)
C83 C82 C86 118.9(6)
C81 C82 C86 119.8(6)
C82 C83 C84 117.8(6)
C82 C83 H83 121.1
C84 C83 H83 121.1
C85 C84 C83 120.5(6)
C85 C84 C87 119.6(6)
C83 C84 C87 119.9(6)
C84 C85 C80 123.1(5)
C84 C85 H85 118.5
C80 C85 H85 118.5
F21 C86 F19^ 67.2(11)
F21 C86 F20 104.1(11)
F19^ C86 F20 125.7(13)
F21 C86 F20^ 117.8(11)
F19^ C86 F20^ 107.1(13)
F20 C86 F20^ 27.2(8)
F21 C86 C82 122.8(12)
F19^ C86 C82 116.6(10)
F20 C86 C82 112.4(10)
F20^ C86 C82 114.7(9)
F21 C86 F19 98.5(12)
F19^ C86 F19 32.5(10)
F20 C86 F19 110.9(12)
F20^ C86 F19 85.1(11)
C82 C86 F19 107.2(8)
F21 C86 F21^ 29.3(10)
F19^ C86 F21^ 96.1(12)
F20 C86 F21^ 91.5(11)
F20^ C86 F21^ 115.0(11)
C82 C86 F21^ 106.2(10)
F19 C86 F21^ 127.7(10)
F22 C87 F23 109.2(6)
F22 C87 F24 102.4(6)
F23 C87 F24 105.7(6)
F22 C87 C84 113.7(5)
F23 C87 C84 114.0(6)
F24 C87 C84 111.0(5)

loop_
_geom_bond_atom_site_label_1
_geom_bond_atom_site_label_2
_geom_bond_distance
Ir1 C1 1.921(7)
Ir1 Cl1 2.3783(17)
Ir1 P1 2.3924(14)
Ir1 P2 2.4094(14)
Ir1 H100 1.43(8)
P1 C10 1.834(7)
P1 C12 1.849(7)
P1 C11 1.862(7)
P2 C22 1.804(9)
P2 C21 1.867(8)
P2 C20 1.876(9)
F1 C77 1.26(5)
F2 C77 1.354(15)
F3 C77 1.366(11)
F1^ C77 1.372(17)
F2^ C77 1.26(5)
F3^ C77 1.40(3)
F4 C76 1.350(10)
F5 C76 1.315(12)
F6 C76 1.298(12)
F4^ C76 1.30(4)
F5^ C76 1.41(4)
F6^ C76 1.50(6)
F7 C66 1.335(8)
F8 C66 1.330(8)
F9 C66 1.349(8)
F10 C67 1.276(17)
F11 C67 1.42(2)
F12 C67 1.396(17)
F10^ C67 1.42(2)
F11^ C67 1.28(3)
F12^ C67 1.307(19)
F13 C56 1.302(12)
F14 C56 1.346(12)
F15 C56 1.322(12)
F13^ C56 1.284(16)
F14^ C56 1.316(16)
F15^ C56 1.336(19)
F16 C57 1.334(9)
F17 C57 1.321(8)
F18 C57 1.334(8)
F19 C86 1.52(2)
F20 C86 1.314(16)
F21 C86 1.166(16)
F19^ C86 1.204(16)
F20^ C86 1.358(17)
F21^ C86 1.52(2)
F22 C87 1.311(8)
F23 C87 1.311(8)
F24 C87 1.361(8)
B1 C80 1.637(9)
B1 C50 1.638(8)
B1 C70 1.645(9)
B1 C60 1.650(8)
C1 C30 1.474(8)
C1 C40 1.481(9)
C10 C14 1.519(9)
C10 C13 1.543(9)
C10 H10 1.0000
C11 C15 1.526(11)
C11 C16 1.536(11)
C11 H11 1.0000
C12 C17 1.532(11)
C12 C18 1.539(10)
C12 H12 1.0000
C13 H13A 0.9800
C13 H13B 0.9800
C13 H13C 0.9800
C14 H14A 0.9800
C14 H14B 0.9800
C14 H14C 0.9800
C15 H15A 0.9800
C15 H15B 0.9800
C15 H15C 0.9800
C16 H16A 0.9800
C16 H16B 0.9800
C16 H16C 0.9800
C17 H17A 0.9800
C17 H17B 0.9800
C17 H17C 0.9800
C18 H18A 0.9800
C18 H18B 0.9800
C18 H18C 0.9800
C20 C23 1.522(12)
C20 C24 1.546(11)
C20 H20 1.0000
C21 C25 1.547(13)
C21 C26 1.549(15)
C21 H21 1.0000
C22 C28 1.529(14)
C22 C27 1.542(12)
C22 H22 1.0000
C23 H23A 0.9800
C23 H23B 0.9800
C23 H23C 0.9800
C24 H24A 0.9800
C24 H24B 0.9800
C24 H24C 0.9800
C25 H25A 0.9800
C25 H25B 0.9800
C25 H25C 0.9800
C26 H26A 0.9800
C26 H26B 0.9800
C26 H26C 0.9800
C27 H27A 0.9800
C27 H27B 0.9800
C27 H27C 0.9800
C28 H28A 0.9800
C28 H28B 0.9800
C28 H28C 0.9800
C30 C35 1.397(9)
C30 C31 1.415(9)
C31 C32 1.388(10)
C31 H31 0.9500
C32 C33 1.374(11)
C32 H32 0.9500
C33 C34 1.387(11)
C33 H33 0.9500
C34 C35 1.385(9)
C34 H34 0.9500
C35 H35 0.9500
C40 C45 1.398(9)
C40 C41 1.402(9)
C41 C42 1.384(10)
C41 H41 0.9500
C42 C43 1.363(12)
C42 H42 0.9500
C43 C44 1.396(12)
C43 H43 0.9500
C44 C45 1.383(10)
C44 H44 0.9500
C45 H45 0.9500
C51 C52 1.396(9)
C51 C50 1.406(8)
C51 H51 0.9500
C52 C53 1.387(9)
C52 C56 1.482(9)
C53 C54 1.388(9)
C53 H53 0.9500
C54 C55 1.392(9)
C54 C57 1.483(10)
C55 C50 1.383(9)
C55 H55 0.9500
C63 C64 1.374(9)
C63 C62 1.408(9)
C63 H63 0.9500
C64 C65 1.386(8)
C64 C67 1.483(9)
C65 C60 1.403(8)
C65 H65 0.9500
C60 C61 1.385(8)
C61 C62 1.393(8)
C61 H61 0.9500
C62 C66 1.470(9)
C74 C73 1.376(9)
C74 C75 1.390(9)
C74 C77 1.478(10)
C73 C72 1.383(10)
C73 H73 0.9500
C72 C71 1.397(9)
C72 C76 1.499(10)
C71 C70 1.405(8)
C71 H71 0.9500
C70 C75 1.393(9)
C75 H75 0.9500
C80 C81 1.387(8)
C80 C85 1.410(8)
C81 C82 1.390(9)
C81 H81 0.9500
C82 C83 1.376(9)
C82 C86 1.490(10)
C83 C84 1.386(9)
C83 H83 0.9500
C84 C85 1.379(8)
C84 C87 1.485(8)
C85 H85 0.9500

loop_
_geom_torsion_atom_site_label_1
_geom_torsion_atom_site_label_2
_geom_torsion_atom_site_label_3
_geom_torsion_atom_site_label_4
_geom_torsion
C1 Ir1 P1 C10 6.3(3)
Cl1 Ir1 P1 C10 165.1(2)
P2 Ir1 P1 C10 -132.7(3)
C1 Ir1 P1 C12 122.5(3)
Cl1 Ir1 P1 C12 -78.7(3)
P2 Ir1 P1 C12 -16.4(3)
C1 Ir1 P1 C11 -122.4(3)
Cl1 Ir1 P1 C11 36.4(3)
P2 Ir1 P1 C11 98.7(3)
C1 Ir1 P2 C22 123.8(4)
Cl1 Ir1 P2 C22 -35.2(4)
P1 Ir1 P2 C22 -97.5(4)
C1 Ir1 P2 C21 -118.9(4)
Cl1 Ir1 P2 C21 82.0(3)
P1 Ir1 P2 C21 19.7(4)
C1 Ir1 P2 C20 -3.5(4)
Cl1 Ir1 P2 C20 -162.5(3)
P1 Ir1 P2 C20 135.2(3)
Cl1 Ir1 C1 C30 -156.8(4)
P1 Ir1 C1 C30 -64.0(5)
P2 Ir1 C1 C30 104.4(5)
Cl1 Ir1 C1 C40 18.9(8)
P1 Ir1 C1 C40 111.7(4)
P2 Ir1 C1 C40 -79.9(4)
C12 P1 C10 C14 164.3(5)
C11 P1 C10 C14 54.2(6)
Ir1 P1 C10 C14 -75.4(5)
C12 P1 C10 C13 36.4(6)
C11 P1 C10 C13 -73.7(6)
Ir1 P1 C10 C13 156.7(4)
C10 P1 C11 C15 -78.1(7)
C12 P1 C11 C15 172.1(7)
Ir1 P1 C11 C15 53.0(7)
C10 P1 C11 C16 50.5(8)
C12 P1 C11 C16 -59.3(8)
Ir1 P1 C11 C16 -178.4(7)
C10 P1 C12 C17 -171.1(6)
C11 P1 C12 C17 -55.6(7)
Ir1 P1 C12 C17 65.1(6)
C10 P1 C12 C18 62.2(6)
C11 P1 C12 C18 177.6(5)
Ir1 P1 C12 C18 -61.6(5)
C22 P2 C20 C23 -43.9(7)
C21 P2 C20 C23 -154.6(6)
Ir1 P2 C20 C23 86.1(6)
C22 P2 C20 C24 81.9(8)
C21 P2 C20 C24 -28.9(8)
Ir1 P2 C20 C24 -148.2(6)
C22 P2 C21 C25 -178.0(7)
C20 P2 C21 C25 -63.0(7)
Ir1 P2 C21 C25 58.1(7)
C22 P2 C21 C26 55.0(8)
C20 P2 C21 C26 170.0(7)
Ir1 P2 C21 C26 -68.9(7)
C21 P2 C22 C28 -170.1(7)
C20 P2 C22 C28 79.3(8)
Ir1 P2 C22 C28 -49.4(8)
C21 P2 C22 C27 58.9(9)
C20 P2 C22 C27 -51.6(9)
Ir1 P2 C22 C27 179.6(7)
C40 C1 C30 C35 153.8(6)
Ir1 C1 C30 C35 -30.5(8)
C40 C1 C30 C31 -32.6(8)
Ir1 C1 C30 C31 143.1(5)
C35 C30 C31 C32 1.3(10)
C1 C30 C31 C32 -172.6(7)
C30 C31 C32 C33 -0.8(12)
C31 C32 C33 C34 -0.3(13)
C32 C33 C34 C35 0.9(12)
C33 C34 C35 C30 -0.4(11)
C31 C30 C35 C34 -0.7(9)
C1 C30 C35 C34 173.0(6)
C30 C1 C40 C45 146.7(6)
Ir1 C1 C40 C45 -29.6(7)
C30 C1 C40 C41 -35.9(8)
Ir1 C1 C40 C41 147.8(5)
C45 C40 C41 C42 -0.8(10)
C1 C40 C41 C42 -178.3(7)
C40 C41 C42 C43 0.3(13)
C41 C42 C43 C44 0.4(13)
C42 C43 C44 C45 -0.5(13)
C43 C44 C45 C40 -0.1(12)
C41 C40 C45 C44 0.7(10)
C1 C40 C45 C44 178.2(6)
C50 C51 C52 C53 -1.4(9)
C50 C51 C52 C56 -179.6(6)
C51 C52 C53 C54 1.6(9)
C56 C52 C53 C54 179.9(6)
C52 C53 C54 C55 0.7(9)
C52 C53 C54 C57 -179.7(6)
C53 C54 C55 C50 -3.5(9)
C57 C54 C55 C50 176.9(6)
C54 C55 C50 C51 3.6(8)
C54 C55 C50 B1 179.5(5)
C52 C51 C50 C55 -1.2(8)
C52 C51 C50 B1 -177.2(5)
C80 B1 C50 C55 145.8(5)
C70 B1 C50 C55 26.8(7)
C60 B1 C50 C55 -94.2(6)
C80 B1 C50 C51 -38.6(7)
C70 B1 C50 C51 -157.6(5)
C60 B1 C50 C51 81.4(6)
C53 C52 C56 F13^ 26.3(16)
C51 C52 C56 F13^ -155.4(14)
C53 C52 C56 F13 72.7(13)
C51 C52 C56 F13 -109.0(12)
C53 C52 C56 F14^ -94.1(15)
C51 C52 C56 F14^ 84.2(15)
C53 C52 C56 F15 -164.4(11)
C51 C52 C56 F15 13.9(13)
C53 C52 C56 F15^ 148.5(15)
C51 C52 C56 F15^ -33.2(16)
C53 C52 C56 F14 -45.9(12)
C51 C52 C56 F14 132.4(11)
C53 C54 C57 F17 142.6(7)
C55 C54 C57 F17 -37.8(9)
C53 C54 C57 F16 -97.2(8)
C55 C54 C57 F16 82.4(8)
C53 C54 C57 F18 21.6(9)
C55 C54 C57 F18 -158.8(6)
C62 C63 C64 C65 -2.2(9)
C62 C63 C64 C67 178.4(6)
C63 C64 C65 C60 1.9(9)
C67 C64 C65 C60 -178.7(6)
C64 C65 C60 C61 -0.1(9)
C64 C65 C60 B1 175.4(5)
C80 B1 C60 C61 -148.3(5)
C50 B1 C60 C61 89.7(6)
C70 B1 C60 C61 -33.2(7)
C80 B1 C60 C65 36.5(7)
C50 B1 C60 C65 -85.5(6)
C70 B1 C60 C65 151.6(5)
C65 C60 C61 C62 -1.3(9)
B1 C60 C61 C62 -176.7(5)
C60 C61 C62 C63 1.0(9)
C60 C61 C62 C66 178.4(6)
C64 C63 C62 C61 0.8(9)
C64 C63 C62 C66 -176.5(6)
C61 C62 C66 F8 44.4(9)
C63 C62 C66 F8 -138.2(6)
C61 C62 C66 F7 166.9(6)
C63 C62 C66 F7 -15.8(9)
C61 C62 C66 F9 -75.0(7)
C63 C62 C66 F9 102.3(7)
C63 C64 C67 F10 -1(2)
C65 C64 C67 F10 179.9(18)
C63 C64 C67 F11^ 142.0(18)
C65 C64 C67 F11^ -37.4(19)
C63 C64 C67 F12^ -92(2)
C65 C64 C67 F12^ 89(2)
C63 C64 C67 F12 -121.2(13)
C65 C64 C67 F12 59.4(14)
C63 C64 C67 F11 125.2(12)
C65 C64 C67 F11 -54.3(13)
C63 C64 C67 F10^ 23.2(14)
C65 C64 C67 F10^ -156.2(12)
C75 C74 C73 C72 5.2(10)
C77 C74 C73 C72 -176.9(7)
C74 C73 C72 C71 -2.5(10)
C74 C73 C72 C76 -178.9(7)
C73 C72 C71 C70 -2.2(10)
C76 C72 C71 C70 174.3(7)
C72 C71 C70 C75 4.1(9)
C72 C71 C70 B1 180.0(6)
C80 B1 C70 C75 81.5(6)
C50 B1 C70 C75 -154.5(5)
C60 B1 C70 C75 -37.3(7)
C80 B1 C70 C71 -94.2(6)
C50 B1 C70 C71 29.8(8)
C60 B1 C70 C71 147.0(6)
C73 C74 C75 C70 -3.3(10)
C77 C74 C75 C70 178.7(6)
C71 C70 C75 C74 -1.4(9)
B1 C70 C75 C74 -177.4(5)
C73 C72 C76 F6 128.3(10)
C71 C72 C76 F6 -48.2(13)
C73 C72 C76 F4^ -50(3)
C71 C72 C76 F4^ 133(3)
C73 C72 C76 F5 -114.6(9)
C71 C72 C76 F5 68.8(9)
C73 C72 C76 F4 5.0(11)
C71 C72 C76 F4 -171.5(7)
C73 C72 C76 F5^ 101.6(18)
C71 C72 C76 F5^ -74.9(19)
C73 C72 C76 F6^ -161(3)
C71 C72 C76 F6^ 22(3)
C73 C74 C77 F1 -97(3)
C75 C74 C77 F1 81(3)
C73 C74 C77 F2^ -8(2)
C75 C74 C77 F2^ 170(2)
C73 C74 C77 F2 13.0(14)
C75 C74 C77 F2 -169.0(12)
C73 C74 C77 F3 139.3(13)
C75 C74 C77 F3 -42.7(14)
C73 C74 C77 F1^ -115.4(11)
C75 C74 C77 F1^ 62.6(12)
C73 C74 C77 F3^ 107(2)
C75 C74 C77 F3^ -75(2)
C50 B1 C80 C81 -27.3(8)
C70 B1 C80 C81 97.0(7)
C60 B1 C80 C81 -143.8(6)
C50 B1 C80 C85 157.5(5)
C70 B1 C80 C85 -78.2(6)
C60 B1 C80 C85 41.0(7)
C85 C80 C81 C82 -1.4(10)
B1 C80 C81 C82 -176.9(6)
C80 C81 C82 C83 2.8(11)
C80 C81 C82 C86 -176.6(8)
C81 C82 C83 C84 -2.2(10)
C86 C82 C83 C84 177.2(8)
C82 C83 C84 C85 0.5(9)
C82 C83 C84 C87 -176.8(6)
C83 C84 C85 C80 0.8(9)
C87 C84 C85 C80 178.1(5)
C81 C80 C85 C84 -0.4(9)
B1 C80 C85 C84 175.3(5)
C83 C82 C86 F21 130.3(16)
C81 C82 C86 F21 -50.3(19)
C83 C82 C86 F19^ -150.8(16)
C81 C82 C86 F19^ 29(2)
C83 C82 C86 F20 5.0(17)
C81 C82 C86 F20 -175.6(13)
C83 C82 C86 F20^ -24.6(16)
C81 C82 C86 F20^ 154.8(12)
C83 C82 C86 F19 -117.2(10)
C81 C82 C86 F19 62.2(12)
C83 C82 C86 F21^ 103.5(10)
C81 C82 C86 F21^ -77.0(12)
C85 C84 C87 F22 54.5(8)
C83 C84 C87 F22 -128.2(6)
C85 C84 C87 F23 -179.5(6)
C83 C84 C87 F23 -2.2(9)
C85 C84 C87 F24 -60.3(7)
C83 C84 C87 F24 117.0(7)
